data_4115796
loop_
_publ_author_name
'F. Albert Cotton'
'Evgeny V. Dikarev'
'Marina A. Petrukhina'

_publ_section_title
;
 Using Structures Formed by Dirhodium Tetra(trifluoroacetate) with
 Polycyclic Aromatic Hydrocarbons to Prospect for Maximum \p-Electron
 Density: H\"uckel Calculations Get It Right
;
_journal_name_full 'Journal of the American Chemical Society'
_journal_page_first 11655
_journal_page_last 11663
_journal_paper_doi 10.1021/ja016801z
_journal_volume 123
_journal_year 2001
_chemical_compound_source synthesized
_chemical_formula_moiety 'Rh2 (O2 C C F3)4 (C16 H10)'
_chemical_formula_structural
;
 [Rh2(O2CCF3)4(\m-\h2(2,3):\h2(6,12)-C16H10)]
;
_chemical_formula_sum 'C24 H10 F12 O8 Rh2'
_chemical_formula_weight 860.14
_chemical_name_systematic
; 
 Catena-poly{[tetrakis(\m-trifluoroacetato-\kO,\kO')
 dirhodium(II,II)](\m-\h2(2,3):\h2(6,12)-fluoranthene)},
 low-temperature isomer
;
_space_group_IT_number 14
_symmetry_cell_setting monoclinic
_symmetry_space_group_name_Hall '-P 2ybc'
_symmetry_space_group_name_H-M 'P 1 21/c 1'
_atom_sites_solution_hydrogens geom
_atom_sites_solution_primary direct
_atom_sites_solution_secondary difmap
_audit_creation_method SHELXL
_cell_angle_alpha 90.00
_cell_angle_beta 93.97(5)
_cell_angle_gamma 90.00
_cell_formula_units_Z 4
_cell_length_a 9.2257(2)
_cell_length_b 9.224(1)
_cell_length_c 31.827(2)
_cell_measurement_reflns_used 249
_cell_measurement_temperature 213(2)
_cell_measurement_theta_max 20.8
_cell_measurement_theta_min 9.05
_cell_volume 2701.9(4)
_computing_cell_refinement 'MADNES (Enraf-Nonius, 1989)'
_computing_data_collection 'MADNES (Enraf-Nonius, 1989)'
_computing_data_reduction 'PROCOR (Kabsch, 1988)'
_computing_molecular_graphics 'SHELXTL V.5 (Siemens, 1994)'
_computing_publication_material CIFTAB
_computing_structure_refinement 'SHELXL-93 (Sheldrick, 1993)'
_computing_structure_solution 'SHELXTL V.5 (Siemens, 1994)'
_diffrn_ambient_temperature 213(2)
_diffrn_measurement_device 'Nonius FAST area detector'
_diffrn_measurement_method 'Ellipsoid-mask fitting'
_diffrn_radiation_monochromator graphite
_diffrn_radiation_source 'fine-focus sealed tube'
_diffrn_radiation_type MoK\a
_diffrn_radiation_wavelength 0.71073
_diffrn_reflns_av_R_equivalents 0.0827
_diffrn_reflns_av_sigmaI/netI 0.0484
_diffrn_reflns_limit_h_max 9
_diffrn_reflns_limit_h_min -9
_diffrn_reflns_limit_k_max 9
_diffrn_reflns_limit_k_min -9
_diffrn_reflns_limit_l_max 34
_diffrn_reflns_limit_l_min -34
_diffrn_reflns_number 11414
_diffrn_reflns_theta_max 22.51
_diffrn_reflns_theta_min 2.21
_diffrn_standards_number 'none (area detector data)'
_exptl_absorpt_coefficient_mu 1.353
_exptl_absorpt_correction_type none
_exptl_crystal_colour green
_exptl_crystal_density_diffrn 2.115
_exptl_crystal_density_method none
_exptl_crystal_description plate
_exptl_crystal_F_000 1664
_exptl_crystal_size_max 0.45
_exptl_crystal_size_mid 0.20
_exptl_crystal_size_min 0.03
_refine_diff_density_max 0.875
_refine_diff_density_min -0.810
_refine_diff_density_rms 0.133
_refine_ls_extinction_coef noref
_refine_ls_extinction_method none
_refine_ls_goodness_of_fit_all 1.085
_refine_ls_goodness_of_fit_obs 1.088
_refine_ls_hydrogen_treatment noref
_refine_ls_matrix_type full
_refine_ls_number_parameters 439
_refine_ls_number_reflns 3473
_refine_ls_number_restraints 60
_refine_ls_restrained_S_all 1.107
_refine_ls_restrained_S_obs 1.105
_refine_ls_R_factor_all 0.0480
_refine_ls_R_factor_obs 0.0440
_refine_ls_shift/esd_max 0.000
_refine_ls_shift/esd_mean 0.000
_refine_ls_structure_factor_coef Fsqd
_refine_ls_weighting_details 'w=1/[\s^2^(Fo^2^)+(0.0359P)^2^+16.4498P] where P=(Fo^2^+2Fc^2^)/3'
_refine_ls_weighting_scheme calc
_refine_ls_wR_factor_all 0.1080
_refine_ls_wR_factor_obs 0.1031
_reflns_number_observed 3225
_reflns_number_total 3473
_reflns_observed_criterion >2sigma(I)
_cod_data_source_file ja016801z_s1_08.cif
_cod_data_source_block '[Rh2(O2CCF3)4(C16H10)]_(6b)'
_cod_depositor_comments
;
The following automatic conversions were performed:

'_refine_ls_weighting_scheme' value 'calc
w=1/[\s^2^(Fo^2^)+(0.0359P)^2^+16.4498P] where P=(Fo^2^+2Fc^2^)/3'
was changed to 'calc'. New tag '_refine_ls_weighting_details' was
created. The value of the new tag was set to
'w=1/[\s^2^(Fo^2^)+(0.0359P)^2^+16.4498P] where P=(Fo^2^+2Fc^2^)/3'.

Automatic conversion script
Id: cif_fix_values 3143 2015-03-26 13:38:13Z robertas 
;
_cod_original_cell_volume 2701.8(4)
_cod_database_code 4115796

loop_
_symmetry_equiv_pos_as_xyz
'x, y, z'
'-x, y+1/2, -z+1/2'
'-x, -y, -z'
'x, -y-1/2, z-1/2'

loop_
_atom_site_aniso_label
_atom_site_aniso_U_11
_atom_site_aniso_U_22
_atom_site_aniso_U_33
_atom_site_aniso_U_23
_atom_site_aniso_U_13
_atom_site_aniso_U_12
Rh1 0.0194(3) 0.0331(3) 0.0226(3) 0.0021(2) 0.0034(2) 0.0006(2)
Rh2 0.0183(3) 0.0275(3) 0.0234(3) 0.0029(2) 0.0026(2) 0.0013(2)
O1 0.023(2) 0.049(3) 0.028(2) -0.001(2) 0.006(2) -0.005(2)
O2 0.022(2) 0.040(3) 0.042(3) 0.009(2) 0.008(2) 0.010(2)
O3 0.025(3) 0.048(3) 0.027(2) -0.002(2) 0.006(2) -0.004(2)
O4 0.021(2) 0.036(3) 0.034(2) 0.007(2) 0.008(2) 0.002(2)
O5 0.025(3) 0.039(3) 0.026(2) -0.002(2) 0.009(2) 0.000(2)
O6 0.021(2) 0.031(2) 0.034(2) 0.005(2) 0.006(2) 0.005(2)
O7 0.029(2) 0.038(3) 0.028(2) -0.003(2) 0.002(2) -0.004(2)
O8 0.022(2) 0.033(2) 0.032(2) 0.009(2) 0.004(2) 0.005(2)
C1 0.023(4) 0.031(4) 0.021(3) 0.004(3) -0.007(3) -0.004(3)
C2 0.032(4) 0.026(3) 0.022(3) 0.003(3) -0.005(3) 0.008(3)
C3 0.036(4) 0.032(4) 0.021(3) 0.002(3) -0.004(3) 0.001(3)
C4 0.029(4) 0.031(4) 0.023(3) 0.001(3) 0.001(3) 0.003(3)
C5 0.029(4) 0.038(4) 0.039(4) 0.005(3) 0.005(3) -0.005(3)
C6 0.034(4) 0.043(4) 0.026(4) -0.004(3) 0.000(3) 0.009(3)
C7 0.040(4) 0.058(5) 0.037(4) 0.006(4) 0.010(3) -0.003(4)
C8 0.039(4) 0.044(4) 0.033(4) 0.008(3) 0.005(3) -0.001(4)
C9 0.026(4) 0.031(4) 0.035(4) 0.009(3) 0.008(3) 0.008(3)
C10 0.020(3) 0.054(5) 0.022(3) 0.008(3) 0.009(3) 0.004(3)
C11 0.021(3) 0.043(4) 0.029(4) -0.001(3) 0.004(3) -0.005(3)
C12 0.030(4) 0.031(4) 0.058(5) -0.001(3) 0.019(4) 0.000(3)
C13 0.030(4) 0.018(3) 0.051(4) 0.002(3) 0.010(3) 0.000(3)
C14 0.030(4) 0.039(4) 0.047(4) 0.009(3) 0.015(3) -0.001(3)
C15 0.031(4) 0.034(4) 0.033(4) -0.003(3) 0.007(3) 0.000(3)
C16 0.040(4) 0.055(5) 0.034(4) -0.018(4) 0.010(3) -0.007(4)
C17 0.046(5) 0.033(4) 0.073(6) -0.014(4) 0.019(4) -0.002(4)
C18 0.032(4) 0.024(4) 0.054(5) -0.003(3) 0.009(3) 0.001(3)
C19 0.022(3) 0.037(4) 0.032(4) 0.002(3) 0.008(3) -0.003(3)
C20 0.023(3) 0.030(4) 0.025(3) 0.000(3) 0.011(3) -0.004(3)
C21 0.030(4) 0.030(4) 0.034(4) 0.001(3) 0.022(3) -0.004(3)
C22 0.016(3) 0.034(4) 0.032(4) 0.005(3) 0.005(3) -0.005(3)
C23 0.022(3) 0.029(4) 0.033(4) 0.003(3) 0.011(3) 0.001(3)
C24 0.025(4) 0.030(4) 0.044(4) 0.005(3) 0.014(3) 0.003(3)

loop_
_atom_site_label
_atom_site_type_symbol
_atom_site_fract_x
_atom_site_fract_y
_atom_site_fract_z
_atom_site_U_iso_or_equiv
_atom_site_thermal_displace_type
_atom_site_occupancy
_atom_site_calc_flag
_atom_site_refinement_flags
_atom_site_disorder_group
Rh1 Rh 0.54530(5) 0.82048(6) 0.099697(15) 0.0250(2) Uani 1 d . .
Rh2 Rh 0.31680(5) 0.77619(5) 0.130647(14) 0.0230(2) Uani 1 d . .
O1 O 0.6189(4) 0.9058(5) 0.15600(13) 0.0331(11) Uani 1 d . .
O2 O 0.6067(5) 0.6188(5) 0.11956(14) 0.0346(11) Uani 1 d . .
O3 O 0.4572(5) 0.7356(5) 0.04496(13) 0.0331(11) Uani 1 d . .
O4 O 0.4643(4) 1.0185(5) 0.08032(13) 0.0297(10) Uani 1 d . .
O5 O 0.4066(4) 0.8611(5) 0.18534(13) 0.0296(10) Uani 1 d . .
O6 O 0.3933(4) 0.5762(5) 0.14816(13) 0.0284(10) Uani 1 d . .
O7 O 0.2425(5) 0.6954(5) 0.07396(13) 0.0318(11) Uani 1 d . .
O8 O 0.2524(4) 0.9764(5) 0.11017(13) 0.0291(10) Uani 1 d . .
C1 C 0.5341(7) 0.9085(7) 0.1848(2) 0.0255(14) Uani 1 d . .
C2 C 0.5183(7) 0.5430(7) 0.1382(2) 0.0272(15) Uani 1 d . .
C3 C 0.3278(7) 0.6930(7) 0.0445(2) 0.030(2) Uani 1 d . .
C4 C 0.3387(7) 1.0481(7) 0.0890(2) 0.0277(15) Uani 1 d . .
C5 C 0.5929(7) 0.9796(7) 0.2263(2) 0.035(2) Uani 1 d D 1
F1 F 0.4947(11) 1.0753(14) 0.2402(4) 0.025(2) Uiso 0.40 d PD 1
F2 F 0.7162(12) 1.0494(17) 0.2239(3) 0.040(3) Uiso 0.40 d PD 1
F3 F 0.6133(17) 0.8771(10) 0.2562(3) 0.031(3) Uiso 0.40 d PD 1
F1X F 0.4898(16) 1.0257(23) 0.2505(6) 0.058(6) Uiso 0.300(3) d PD 2
F2X F 0.6653(18) 1.1082(16) 0.2177(4) 0.044(4) Uiso 0.30 d PD 2
F3X F 0.6823(20) 0.9021(17) 0.2480(5) 0.057(5) Uiso 0.30 d PD 2
F1Y F 0.5480(24) 1.1072(17) 0.2291(6) 0.070(6) Uiso 0.300(3) d PD 3
F2Y F 0.7405(13) 0.9750(21) 0.2288(4) 0.043(4) Uiso 0.30 d PD 3
F3Y F 0.5567(22) 0.8995(19) 0.2587(5) 0.059(6) Uiso 0.30 d PD 3
C6 C 0.5733(7) 0.3931(8) 0.1515(2) 0.034(2) Uani 1 d D 4
F4 F 0.6502(12) 0.3977(12) 0.1883(3) 0.046(3) Uiso 0.50 d PD 4
F5 F 0.6650(12) 0.3424(12) 0.1237(3) 0.042(3) Uiso 0.50 d PD 4
F6 F 0.4661(9) 0.2974(10) 0.1555(3) 0.033(3) Uiso 0.50 d PD 4
F4X F 0.6853(11) 0.4097(11) 0.1805(3) 0.046(3) Uiso 0.500(3) d PD 5
F5X F 0.6246(12) 0.3233(12) 0.1189(3) 0.045(3) Uiso 0.50 d PD 5
F6X F 0.4735(11) 0.3123(13) 0.1673(4) 0.053(4) Uiso 0.50 d PD 5
C7 C 0.2624(8) 0.6322(9) 0.0030(2) 0.045(2) Uani 1 d D 6
F7 F 0.3607(12) 0.5844(20) -0.0227(4) 0.053(3) Uiso 0.40 d PD 6
F8 F 0.1711(15) 0.5171(13) 0.0089(3) 0.029(2) Uiso 0.40 d PD 6
F9 F 0.1838(19) 0.7328(12) -0.0171(4) 0.050(3) Uiso 0.40 d PD 6
F7X F 0.3556(16) 0.5231(19) -0.0110(5) 0.052(5) Uiso 0.300(3) d PD 7
F8X F 0.1361(17) 0.5743(25) 0.0034(6) 0.066(6) Uiso 0.30 d PD 7
F9X F 0.2655(25) 0.7295(16) -0.0265(5) 0.057(4) Uiso 0.30 d PD 7
F7Y F 0.3386(16) 0.6701(22) -0.0295(4) 0.044(4) Uiso 0.300(3) d PD 8
F8Y F 0.2391(25) 0.4991(15) 0.0047(6) 0.066(5) Uiso 0.30 d PD 8
F9Y F 0.1293(18) 0.7010(20) -0.0074(6) 0.059(5) Uiso 0.30 d PD 8
C8 C 0.2743(8) 1.1897(8) 0.0707(2) 0.039(2) Uani 1 d D 9
F10 F 0.1851(18) 1.1547(13) 0.0370(4) 0.036(3) Uiso 0.40 d PD 9
F11 F 0.1932(18) 1.2557(14) 0.0985(4) 0.025(3) Uiso 0.40 d PD 9
F12 F 0.3774(10) 1.2804(13) 0.0595(5) 0.029(3) Uiso 0.40 d PD 9
F10X F 0.2369(21) 1.1752(19) 0.0312(4) 0.053(6) Uiso 0.300(3) d PD 10
F11X F 0.1559(16) 1.2402(18) 0.0881(5) 0.045(6) Uiso 0.30 d PD 10
F12X F 0.3747(15) 1.3021(16) 0.0737(6) 0.044(6) Uiso 0.30 d PD 10
F10Y F 0.1459(19) 1.1626(23) 0.0481(7) 0.076(8) Uiso 0.300(3) d PD 11
F11Y F 0.2457(23) 1.2784(21) 0.1001(5) 0.067(7) Uiso 0.30 d PD 11
F12Y F 0.3560(17) 1.2439(20) 0.0417(6) 0.058(5) Uiso 0.30 d PD 11
C9 C -0.1781(7) 1.0314(7) 0.0939(2) 0.031(2) Uani 1 d . .
H9 H -0.2056(7) 1.1293(7) 0.0913(2) 0.037 Uiso 1 calc R .
C10 C -0.2328(7) 0.9269(8) 0.0642(2) 0.032(2) Uani 1 d . .
H10 H -0.2957(7) 0.9583(8) 0.0415(2) 0.038 Uiso 1 calc R .
C11 C -0.1986(7) 0.7819(8) 0.0669(2) 0.031(2) Uani 1 d . .
H11 H -0.2410(7) 0.7154(8) 0.0474(2) 0.037 Uiso 1 calc R .
C12 C -0.0466(7) 0.5898(7) 0.1080(2) 0.039(2) Uani 1 d . .
H12 H -0.0797(7) 0.5136(7) 0.0902(2) 0.047 Uiso 1 calc R .
C13 C 0.0496(7) 0.5626(7) 0.1414(2) 0.032(2) Uani 1 d . .
H13 H 0.0835(7) 0.4672(7) 0.1456(2) 0.039 Uiso 1 calc R .
C14 C 0.1017(7) 0.6734(8) 0.1705(2) 0.038(2) Uani 1 d . .
H14 H 0.1676(7) 0.6503(8) 0.1934(2) 0.046 Uiso 1 calc R .
C15 C 0.1429(7) 0.9858(7) 0.2254(2) 0.033(2) Uani 1 d . .
H15 H 0.1977(7) 0.9160(7) 0.2411(2) 0.039 Uiso 1 calc R .
C16 C 0.1342(8) 1.1274(9) 0.2401(2) 0.042(2) Uani 1 d . .
H16 H 0.1821(8) 1.1533(9) 0.2661(2) 0.051 Uiso 1 calc R .
C17 C 0.0556(9) 1.2296(8) 0.2167(3) 0.050(2) Uani 1 d . .
H17 H 0.0527(9) 1.3253(8) 0.2268(3) 0.060 Uiso 1 calc R .
C18 C -0.0188(7) 1.1958(7) 0.1791(2) 0.036(2) Uani 1 d . .
H18 H -0.0730(7) 1.2669(7) 0.1638(2) 0.043 Uiso 1 calc R .
C19 C -0.0126(7) 1.0555(7) 0.1642(2) 0.030(2) Uani 1 d . .
C20 C 0.0697(6) 0.9487(7) 0.1873(2) 0.0256(14) Uani 1 d . .
C21 C 0.0545(7) 0.8113(7) 0.1645(2) 0.030(2) Uani 1 d . .
C22 C -0.0430(6) 0.8382(7) 0.1283(2) 0.0271(15) Uani 1 d . .
C23 C -0.0843(6) 0.9862(7) 0.1263(2) 0.0274(15) Uani 1 d . .
C24 C -0.0977(7) 0.7344(7) 0.1000(2) 0.032(2) Uani 1 d . .

loop_
_atom_type_symbol
_atom_type_description
_atom_type_scat_dispersion_real
_atom_type_scat_dispersion_imag
_atom_type_scat_source
C C 0.0033 0.0016 'International Tables Vol C Tables 4.2.6.8 and 6.1.1.4'
H H 0.0000 0.0000 'International Tables Vol C Tables 4.2.6.8 and 6.1.1.4'
O O 0.0106 0.0060 'International Tables Vol C Tables 4.2.6.8 and 6.1.1.4'
F F 0.0171 0.0103 'International Tables Vol C Tables 4.2.6.8 and 6.1.1.4'
Rh Rh -1.1178 0.9187 'International Tables Vol C Tables 4.2.6.8 and 6.1.1.4'

loop_
_geom_angle_atom_site_label_1
_geom_angle_atom_site_label_2
_geom_angle_atom_site_label_3
_geom_angle
_geom_angle_site_symmetry_1
_geom_angle_site_symmetry_3
_geom_angle_publ_flag
O3 Rh1 O1 175.9(2) . . y
O3 Rh1 O2 90.0(2) . . y
O1 Rh1 O2 90.6(2) . . y
O3 Rh1 O4 88.2(2) . . y
O1 Rh1 O4 90.8(2) . . y
O2 Rh1 O4 174.8(2) . . y
O3 Rh1 Rh2 88.61(12) . . y
O1 Rh1 Rh2 87.36(12) . . y
O2 Rh1 Rh2 87.17(12) . . y
O4 Rh1 Rh2 87.89(11) . . y
O3 Rh1 C10 93.1(2) . 1_655 n
O1 Rh1 C10 90.7(2) . 1_655 n
O2 Rh1 C10 105.7(2) . 1_655 n
O4 Rh1 C10 79.3(2) . 1_655 n
Rh2 Rh1 C10 167.0(2) . 1_655 y
O3 Rh1 C11 85.8(2) . 1_655 n
O1 Rh1 C11 98.3(2) . 1_655 n
O2 Rh1 C11 76.4(2) . 1_655 n
O4 Rh1 C11 108.4(2) . 1_655 n
Rh2 Rh1 C11 162.6(2) . 1_655 y
C10 Rh1 C11 30.2(2) 1_655 1_655 y
O7 Rh2 O5 175.3(2) . . y
O7 Rh2 O8 88.6(2) . . y
O5 Rh2 O8 91.0(2) . . y
O7 Rh2 O6 90.0(2) . . y
O5 Rh2 O6 90.1(2) . . y
O8 Rh2 O6 175.8(2) . . y
O7 Rh2 Rh1 87.14(13) . . y
O5 Rh2 Rh1 88.21(12) . . y
O8 Rh2 Rh1 87.69(11) . . y
O6 Rh2 Rh1 88.24(11) . . y
O7 Rh2 C14 94.4(2) . . n
O5 Rh2 C14 90.1(2) . . n
O8 Rh2 C14 105.7(2) . . n
O6 Rh2 C14 78.4(2) . . n
Rh1 Rh2 C14 166.5(2) . . y
O7 Rh2 C21 98.1(2) . . n
O5 Rh2 C21 86.4(2) . . n
O8 Rh2 C21 76.8(2) . . n
O6 Rh2 C21 107.4(2) . . n
Rh1 Rh2 C21 163.46(14) . . y
C14 Rh2 C21 29.2(2) . . y
C1 O1 Rh1 118.0(4) . . n
C2 O2 Rh1 118.7(4) . . n
C3 O3 Rh1 117.1(4) . . n
C4 O4 Rh1 117.1(4) . . n
C1 O5 Rh2 116.7(4) . . n
C2 O6 Rh2 117.3(4) . . n
C3 O7 Rh2 118.5(4) . . n
C4 O8 Rh2 117.7(4) . . n
O1 C1 O5 129.6(6) . . n
O1 C1 C5 115.9(5) . . n
O5 C1 C5 114.4(5) . . n
O2 C2 O6 128.5(6) . . n
O2 C2 C6 115.0(6) . . n
O6 C2 C6 116.5(6) . . n
O3 C3 O7 128.7(6) . . n
O3 C3 C7 116.4(6) . . n
O7 C3 C7 114.9(6) . . n
O4 C4 O8 129.5(6) . . n
O4 C4 C8 116.5(6) . . n
O8 C4 C8 114.0(5) . . n
F2 C5 F3 107.8(10) . . n
F2 C5 F1 107.4(10) . . n
F3 C5 F1 106.8(9) . . n
F2 C5 C1 114.5(7) . . n
F3 C5 C1 109.3(7) . . n
F1 C5 C1 110.6(6) . . n
F3X C5 F1X 109.2(13) . . n
F3X C5 F2X 106.6(11) . . n
F1X C5 F2X 102.2(11) . . n
F3X C5 C1 114.0(9) . . n
F1X C5 C1 114.1(9) . . n
F2X C5 C1 109.9(7) . . n
F1Y C5 F3Y 111.4(13) . . n
F1Y C5 F2Y 111.1(13) . . n
F3Y C5 F2Y 104.0(11) . . n
F1Y C5 C1 111.3(10) . . n
F3Y C5 C1 109.6(9) . . n
F2Y C5 C1 109.2(8) . . n
F4 C6 F6 106.8(8) . . n
F4 C6 F5 105.5(8) . . n
F6 C6 F5 109.6(8) . . n
F4 C6 C2 111.3(7) . . n
F6 C6 C2 113.0(6) . . n
F5 C6 C2 110.3(7) . . n
F6X C6 F5X 108.7(9) . . n
F6X C6 F4X 109.0(9) . . n
F5X C6 F4X 106.9(8) . . n
F6X C6 C2 113.2(7) . . n
F5X C6 C2 110.6(7) . . n
F4X C6 C2 108.2(7) . . n
F9 C7 F7 108.0(10) . . n
F9 C7 F8 106.8(10) . . n
F7 C7 F8 106.0(10) . . n
F9 C7 C3 109.5(8) . . n
F7 C7 C3 114.1(8) . . n
F8 C7 C3 112.1(7) . . n
F8X C7 F9X 111.1(13) . . n
F8X C7 F7X 106.2(12) . . n
F9X C7 F7X 102.7(11) . . n
F8X C7 C3 116.8(10) . . n
F9X C7 C3 110.2(9) . . n
F7X C7 C3 108.8(8) . . n
F8Y C7 F7Y 113.1(13) . . n
F8Y C7 F9Y 107.7(13) . . n
F7Y C7 F9Y 101.4(11) . . n
F8Y C7 C3 112.6(10) . . n
F7Y C7 C3 112.2(8) . . n
F9Y C7 C3 109.1(9) . . n
F12 C8 F10 110.2(11) . . n
F12 C8 F11 109.3(11) . . n
F10 C8 F11 107.3(11) . . n
F12 C8 C4 111.8(7) . . n
F10 C8 C4 107.4(7) . . n
F11 C8 C4 110.7(7) . . n
F10X C8 F11X 105.6(12) . . n
F10X C8 F12X 106.1(12) . . n
F11X C8 F12X 105.6(11) . . n
F10X C8 C4 110.7(9) . . n
F11X C8 C4 116.3(9) . . n
F12X C8 C4 111.7(8) . . n
F11Y C8 F12Y 114.9(14) . . n
F11Y C8 F10Y 106.6(14) . . n
F12Y C8 F10Y 102.6(12) . . n
F11Y C8 C4 111.0(10) . . n
F12Y C8 C4 111.2(9) . . n
F10Y C8 C4 110.1(11) . . n
C23 C9 C10 118.3(6) . . y
C11 C10 C9 123.3(6) . . y
C11 C10 Rh1 77.9(4) . 1_455 n
C9 C10 Rh1 102.9(4) . 1_455 n
C10 C11 C24 118.8(6) . . y
C13 C12 C24 120.1(7) . . y
C12 C13 C14 122.9(6) . . y
C21 C14 C13 119.1(7) . . y
C21 C14 Rh2 80.6(4) . . n
C13 C14 Rh2 100.2(4) . . n
C20 C15 C16 119.3(7) . . y
C17 C16 C15 120.1(7) . . y
C18 C17 C16 121.9(7) . . y
C17 C18 C19 118.8(7) . . y
C18 C19 C20 120.4(6) . . y
C18 C19 C23 131.1(6) . . y
C20 C19 C23 108.4(5) . . y
C15 C20 C19 119.5(6) . . y
C15 C20 C21 132.2(6) . . y
C19 C20 C21 108.3(6) . . y
C14 C21 C22 117.0(6) . . y
C14 C21 C20 136.5(7) . . y
C22 C21 C20 106.4(6) . . y
C14 C21 Rh2 70.1(4) . . y
C22 C21 Rh2 103.2(4) . . y
C20 C21 Rh2 104.0(4) . . y
C24 C22 C23 123.4(6) . . y
C24 C22 C21 125.7(6) . . y
C23 C22 C21 110.9(6) . . y
C9 C23 C22 118.9(6) . . y
C9 C23 C19 135.1(6) . . y
C22 C23 C19 105.9(6) . . y
C22 C24 C11 117.2(6) . . y
C22 C24 C12 115.2(6) . . y
C11 C24 C12 127.5(7) . . y

loop_
_geom_bond_atom_site_label_1
_geom_bond_atom_site_label_2
_geom_bond_distance
_geom_bond_site_symmetry_2
_geom_bond_publ_flag
Rh1 O3 2.028(4) . y
Rh1 O1 2.030(4) . y
Rh1 O2 2.033(4) . y
Rh1 O4 2.052(4) . y
Rh1 Rh2 2.4225(10) . y
Rh1 C10 2.598(6) 1_655 y
Rh1 C11 2.672(6) 1_655 y
Rh2 O7 2.027(4) . y
Rh2 O5 2.032(4) . y
Rh2 O8 2.033(4) . y
Rh2 O6 2.039(4) . y
Rh2 C14 2.607(6) . y
Rh2 C21 2.735(6) . y
O1 C1 1.248(7) . n
O2 C2 1.254(8) . n
O3 C3 1.255(8) . n
O4 C4 1.240(7) . n
O5 C1 1.256(7) . n
O6 C2 1.255(8) . n
O7 C3 1.266(8) . n
O8 C4 1.264(8) . n
C1 C5 1.537(9) . n
C2 C6 1.522(9) . n
C3 C7 1.521(10) . n
C4 C8 1.534(10) . n
C5 F2 1.313(11) . n
C5 F3 1.345(11) . n
C5 F1 1.361(10) . n
C5 F3X 1.260(14) . n
C5 F1X 1.335(14) . n
C5 F2X 1.397(13) . n
C5 F1Y 1.253(15) . n
C5 F3Y 1.330(14) . n
C5 F2Y 1.359(13) . n
C6 F4 1.328(11) . n
C6 F6 1.338(11) . n
C6 F5 1.349(11) . n
C6 F6X 1.312(11) . n
C6 F5X 1.334(11) . n
C6 F4X 1.347(11) . n
C7 F9 1.316(12) . n
C7 F7 1.338(12) . n
C7 F8 1.376(11) . n
C7 F8X 1.283(15) . n
C7 F9X 1.301(14) . n
C7 F7X 1.415(14) . n
C7 F8Y 1.248(15) . n
C7 F7Y 1.337(13) . n
C7 F9Y 1.401(15) . n
C8 F12 1.334(11) . n
C8 F10 1.344(12) . n
C8 F11 1.344(11) . n
C8 F10X 1.287(14) . n
C8 F11X 1.342(14) . n
C8 F12X 1.390(14) . n
C8 F11Y 1.28(2) . n
C8 F12Y 1.330(14) . n
C8 F10Y 1.36(2) . n
C9 C23 1.365(9) . y
C9 C10 1.417(9) . y
C10 C11 1.376(10) . y
C11 C24 1.424(10) . y
C12 C13 1.360(10) . y
C12 C24 1.431(10) . y
C13 C14 1.440(10) . y
C14 C21 1.354(10) . y
C15 C20 1.389(9) . y
C15 C16 1.392(10) . y
C16 C17 1.376(11) . y
C17 C18 1.374(11) . y
C18 C19 1.381(9) . y
C19 C20 1.418(9) . y
C19 C23 1.480(9) . y
C20 C21 1.463(9) . y
C21 C22 1.432(9) . y
C22 C24 1.388(10) . y
C22 C23 1.418(9) . y
